data_4338551
loop_
_publ_author_name
'Brandi-Blanco, Pilar'
'Sanz Miguel, Pablo J.'
'M\"uller, Barbara'
'Gil Bardaj\'i, Elisa'
'Willermann, Michael'
'Lippert, Bernhard'

_publ_section_title
;
 Expanding the pH Range of Metal--Nucleobase Complexes for Acid--Base
 Chemistry: Properties of Bis(guanine) Complexes of (bpy)Pt^II^ with
 Either Two Major or Major and Minor Tautomers Bonded Simultaneously
;
_journal_coden_ASTM INOCAJ
_journal_issue 12
_journal_name_full 'Inorganic chemistry'
_journal_page_first 5208
_journal_page_last 5215
_journal_paper_doi 10.1021/ic900176c
_journal_volume 48
_journal_year 2009
_chemical_formula_moiety 'C24 H26 N12 O2 Pt, C7 H9 N5 O, 2(N O3), 5(H2 O)'
_chemical_formula_sum 'C31 H45 N19 O14 Pt'
_chemical_formula_weight 1102.95
_space_group_IT_number 14
_symmetry_cell_setting monoclinic
_symmetry_space_group_name_Hall '-P 2ybc'
_symmetry_space_group_name_H-M 'P 1 21/c 1'
_atom_sites_solution_hydrogens geom
_atom_sites_solution_primary direct
_atom_sites_solution_secondary difmap
_audit_creation_date 2009-01-14T15:51:14-00:00
_audit_creation_method 'WinGX routine CIF_UPDATE'
_cell_angle_alpha 90
_cell_angle_beta 92.37(3)
_cell_angle_gamma 90
_cell_formula_units_Z 4
_cell_length_a 13.962(3)
_cell_length_b 22.934(5)
_cell_length_c 14.125(3)
_cell_measurement_temperature 293(2)
_cell_measurement_theta_max 27.5
_cell_measurement_theta_min 3
_cell_volume 4519.0(17)
_computing_structure_refinement 'SHELXL-97 (Sheldrick, 1997)'
_computing_structure_solution 'SHELXS-97 (Sheldrick, 1990)'
_diffrn_ambient_temperature 293(2)
_diffrn_measured_fraction_theta_full 0.836
_diffrn_measured_fraction_theta_max 0.836
_diffrn_radiation_monochromator graphite
_diffrn_radiation_type MoK\a
_diffrn_radiation_wavelength 0.71073
_diffrn_reflns_av_R_equivalents 0.0751
_diffrn_reflns_av_unetI/netI 0.3151
_diffrn_reflns_limit_h_max 0
_diffrn_reflns_limit_h_min -17
_diffrn_reflns_limit_k_max 30
_diffrn_reflns_limit_k_min -30
_diffrn_reflns_limit_l_max 17
_diffrn_reflns_limit_l_min -16
_diffrn_reflns_number 16133
_diffrn_reflns_theta_full 27.94
_diffrn_reflns_theta_max 27.94
_diffrn_reflns_theta_min 2.28
_exptl_absorpt_coefficient_mu 3.188
_exptl_absorpt_correction_T_max 0.967
_exptl_absorpt_correction_T_min 0.910
_exptl_absorpt_correction_type multi-scan
_exptl_absorpt_process_details sadabs
_exptl_crystal_colour yellow
_exptl_crystal_density_diffrn 1.621
_exptl_crystal_density_method 'not measured'
_exptl_crystal_description hexagons
_exptl_crystal_F_000 2216
_exptl_crystal_size_max 0.02
_exptl_crystal_size_mid 0.02
_exptl_crystal_size_min 0.01
_refine_diff_density_max 0.776
_refine_diff_density_min -0.731
_refine_diff_density_rms 0.113
_refine_ls_extinction_method none
_refine_ls_goodness_of_fit_ref 0.844
_refine_ls_hydrogen_treatment constr
_refine_ls_matrix_type full
_refine_ls_number_parameters 556
_refine_ls_number_reflns 9077
_refine_ls_number_restraints 556
_refine_ls_restrained_S_all 0.85
_refine_ls_R_factor_all 0.2168
_refine_ls_R_factor_gt 0.0588
_refine_ls_shift/su_max 0
_refine_ls_shift/su_mean 0
_refine_ls_structure_factor_coef Fsqd
_refine_ls_weighting_details 'calc w=1/[\s^2^(Fo^2^)+(0.0644P)^2^+0.0000P] where P=(Fo^2^+2Fc^2^)/3'
_refine_ls_weighting_scheme calc
_refine_ls_wR_factor_gt 0.1334
_refine_ls_wR_factor_ref 0.1526
_reflns_number_gt 2805
_reflns_number_total 9077
_reflns_threshold_expression >2sigma(I)
_cod_data_source_file ic900176c_si_001.cif
_cod_data_source_block 2'
_cod_original_cell_volume 4519.0(16)
_cod_original_sg_symbol_H-M P21/c
_cod_database_code 4338551

loop_
_symmetry_equiv_pos_as_xyz
'x, y, z'
'-x, y+1/2, -z+1/2'
'-x, -y, -z'
'x, -y-1/2, z-1/2'

loop_
_atom_site_label
_atom_site_type_symbol
_atom_site_fract_x
_atom_site_fract_y
_atom_site_fract_z
_atom_site_U_iso_or_equiv
_atom_site_adp_type
_atom_site_occupancy
_atom_site_symmetry_multiplicity
_atom_site_calc_flag
_atom_site_refinement_flags
Pt1 Pt 0.06530(4) 0.222459(16) -0.25500(3) 0.0772(2) Uani 1 1 d U
N1 N 0.1640(8) 0.2884(3) -0.2508(5) 0.076(2) Uani 1 1 d U
C2 C 0.2535(11) 0.2711(5) -0.2312(7) 0.091(3) Uani 1 1 d U
C3 C 0.3222(11) 0.3143(6) -0.2225(8) 0.113(4) Uani 1 1 d U
H3 H 0.3853 0.304 -0.2068 0.136 Uiso 1 1 calc R
C4 C 0.3009(13) 0.3698(6) -0.2358(10) 0.125(5) Uani 1 1 d U
H4 H 0.349 0.3978 -0.2303 0.15 Uiso 1 1 calc R
C5 C 0.2107(12) 0.3860(6) -0.2571(10) 0.119(5) Uani 1 1 d U
H5 H 0.1951 0.4249 -0.2678 0.143 Uiso 1 1 calc R
C6 C 0.1453(10) 0.3454(4) -0.2622(7) 0.097(3) Uani 1 1 d U
H6 H 0.0819 0.3566 -0.2745 0.117 Uiso 1 1 calc R
N11 N 0.1842(7) 0.1753(4) -0.2369(5) 0.078(2) Uani 1 1 d U
C12 C 0.2682(10) 0.2070(5) -0.2235(7) 0.083(3) Uani 1 1 d U
C13 C 0.3577(10) 0.1810(6) -0.2052(9) 0.115(4) Uani 1 1 d U
H13 H 0.4127 0.2036 -0.1968 0.138 Uiso 1 1 calc R
C14 C 0.3623(12) 0.1230(6) -0.1999(10) 0.128(5) Uani 1 1 d U
H14 H 0.4203 0.1042 -0.1863 0.154 Uiso 1 1 calc R
C15 C 0.2779(12) 0.0910(6) -0.2153(9) 0.116(4) Uani 1 1 d U
H15 H 0.2794 0.0505 -0.2135 0.14 Uiso 1 1 calc R
C16 C 0.1941(10) 0.1193(5) -0.2328(8) 0.097(3) Uani 1 1 d U
H16 H 0.1393 0.0967 -0.2427 0.116 Uiso 1 1 calc R
N1A N -0.0635(6) 0.0776(3) -0.0301(6) 0.082(3) Uani 1 1 d U
H1A H -0.05 0.0749 0.0297 0.098 Uiso 1 1 calc R
C2A C -0.1313(9) 0.0376(4) -0.0706(9) 0.094(3) Uani 1 1 d U
N2A N -0.1623(8) -0.0023(4) -0.0064(6) 0.118(4) Uani 1 1 d U
H21A H -0.2021 -0.0291 -0.0244 0.142 Uiso 1 1 calc R
H22A H -0.1419 -0.0005 0.0518 0.142 Uiso 1 1 calc R
N3A N -0.1591(7) 0.0373(4) -0.1591(7) 0.098(3) Uani 1 1 d U
C4A C -0.1158(9) 0.0785(4) -0.2076(8) 0.085(3) Uani 1 1 d U
C5A C -0.0515(8) 0.1202(4) -0.1783(7) 0.075(3) Uani 1 1 d U
C6A C -0.0179(9) 0.1201(4) -0.0797(7) 0.072(3) Uani 1 1 d U
O6A O 0.0396(6) 0.1536(3) -0.0394(5) 0.087(2) Uani 1 1 d U
N7A N -0.0268(6) 0.1540(3) -0.2552(6) 0.074(2) Uani 1 1 d U
C8A C -0.0756(10) 0.1335(5) -0.3278(8) 0.100(4) Uani 1 1 d U
H8A H -0.0736 0.1479 -0.3892 0.12 Uiso 1 1 calc R
N9A N -0.1304(8) 0.0879(4) -0.3007(7) 0.108(3) Uani 1 1 d U
C91A C -0.1887(12) 0.0505(6) -0.3657(10) 0.136(5) Uani 1 1 d U
H91A H -0.1748 0.0596 -0.4308 0.164 Uiso 1 1 calc R
H92A H -0.1729 0.0099 -0.3542 0.164 Uiso 1 1 calc R
C92A C -0.2864(13) 0.0599(8) -0.3512(13) 0.193(8) Uani 1 1 d U
H93A H -0.3243 0.0358 -0.3938 0.29 Uiso 1 1 calc R
H94A H -0.3017 0.1002 -0.3628 0.29 Uiso 1 1 calc R
H95A H -0.2999 0.0502 -0.287 0.29 Uiso 1 1 calc R
N1B N -0.1899(7) 0.3003(3) -0.4892(6) 0.084(3) Uani 1 1 d U
H1B H -0.2008 0.2917 -0.5479 0.101 Uiso 1 1 calc R
C2B C -0.2472(9) 0.3437(5) -0.4499(10) 0.094(3) Uani 1 1 d U
N2B N -0.3102(8) 0.3670(5) -0.5147(8) 0.143(4) Uani 1 1 d U
H21B H -0.3505 0.393 -0.4979 0.171 Uiso 1 1 calc R
H22B H -0.31 0.3557 -0.5728 0.171 Uiso 1 1 calc R
N3B N -0.2458(8) 0.3591(4) -0.3652(7) 0.112(4) Uani 1 1 d U
C4B C -0.1754(10) 0.3322(5) -0.3177(8) 0.098(3) Uani 1 1 d U
C5B C -0.1095(9) 0.2917(4) -0.3429(7) 0.079(3) Uani 1 1 d U
C6B C -0.1167(9) 0.2703(4) -0.4400(7) 0.073(3) Uani 1 1 d U
O6B O -0.0685(5) 0.2330(3) -0.4780(4) 0.088(2) Uani 1 1 d U
N7B N -0.0492(7) 0.2752(4) -0.2664(6) 0.0938(19) Uani 1 1 d U
C8B C -0.0810(10) 0.3039(5) -0.1943(8) 0.102(4) Uani 1 1 d U
H8B H -0.0562 0.3008 -0.1324 0.123 Uiso 1 1 calc R
N9B N -0.1549(7) 0.3385(4) -0.2222(6) 0.0938(19) Uani 1 1 d U
C91B C -0.2086(14) 0.3808(7) -0.1571(10) 0.186(7) Uani 1 1 d U
H91B H -0.1621 0.4063 -0.1255 0.224 Uiso 1 1 calc R
H92B H -0.2515 0.4049 -0.1962 0.224 Uiso 1 1 calc R
C92B C -0.2588(14) 0.3547(7) -0.0925(14) 0.226(10) Uani 1 1 d U
H93B H -0.2887 0.3835 -0.0542 0.338 Uiso 1 1 calc R
H94B H -0.217 0.3309 -0.053 0.338 Uiso 1 1 calc R
H95B H -0.3071 0.3306 -0.123 0.338 Uiso 1 1 calc R
N1C N 0.2169(8) 0.3139(5) -0.4875(5) 0.121(3) Uani 1 1 d DU
H1C H 0.1648 0.333 -0.4995 0.145 Uiso 1 1 calc R
C2C C 0.2156(8) 0.2537(5) -0.4914(5) 0.098(3) Uani 1 1 d DU
N2C N 0.1385(8) 0.2240(5) -0.5055(8) 0.151(5) Uani 1 1 d U
H21C H 0.1403 0.1866 -0.5026 0.182 Uiso 1 1 calc R
H22C H 0.085 0.2415 -0.5179 0.182 Uiso 1 1 calc R
N3C N 0.2992(8) 0.2251(4) -0.4720(5) 0.120(3) Uani 1 1 d DU
C4C C 0.3782(8) 0.2553(6) -0.4509(6) 0.136(4) Uani 1 1 d DU
C5C C 0.3838(10) 0.3157(6) -0.4455(6) 0.152(5) Uani 1 1 d DU
C6C C 0.2976(10) 0.3430(4) -0.4654(6) 0.141(5) Uani 1 1 d DU
O6C O 0.2926(8) 0.3983(4) -0.4671(7) 0.165(4) Uani 1 1 d DU
N7C N 0.4773(10) 0.3313(6) -0.4210(8) 0.185(5) Uani 1 1 d DU
C8C C 0.5229(11) 0.2779(6) -0.4121(8) 0.188(6) Uani 1 1 d DU
H8C H 0.5879 0.2746 -0.3958 0.226 Uiso 1 1 calc R
N9C N 0.4651(9) 0.2297(5) -0.4294(7) 0.164(4) Uani 1 1 d DU
C91C C 0.4891(13) 0.1682(5) -0.4329(11) 0.180(6) Uani 1 1 d DU
H91C H 0.5363 0.1593 -0.3826 0.216 Uiso 1 1 calc R
H92C H 0.4322 0.1452 -0.4222 0.216 Uiso 1 1 calc R
C92C C 0.5257(18) 0.1527(6) -0.5202(14) 0.282(12) Uani 1 1 d DU
H93C H 0.5405 0.1118 -0.5202 0.422 Uiso 1 1 calc R
H94C H 0.5829 0.1747 -0.5304 0.422 Uiso 1 1 calc R
H95C H 0.4788 0.1609 -0.5701 0.422 Uiso 1 1 calc R
N1N N -0.0378(12) 0.0337(5) 0.2176(10) 0.127(4) Uani 1 1 d U
O11 O -0.0946(10) -0.0017(4) 0.1932(8) 0.165(5) Uani 1 1 d U
O12 O -0.0169(9) 0.0712(4) 0.1614(6) 0.170(5) Uani 1 1 d U
O13 O -0.0031(9) 0.0353(4) 0.3015(7) 0.164(4) Uani 1 1 d U
N2N N -0.3096(9) 0.2911(7) -0.7364(8) 0.172(6) Uani 1 1 d DU
O21 O -0.3908(8) 0.2915(8) -0.6954(10) 0.264(7) Uani 1 1 d DU
O22 O -0.2281(8) 0.2930(5) -0.6883(7) 0.192(5) Uani 1 1 d DU
O23 O -0.3061(9) 0.2790(5) -0.8281(7) 0.195(5) Uani 1 1 d DU
O1W O 0.0770(16) 0.1143(7) -0.5263(15) 0.388(5) Uani 1 1 d .
H11W H 0.0609 0.098 -0.5796 0.465 Uiso 1 1 d R
H12W H 0.0371 0.1421 -0.5191 0.465 Uiso 1 1 d R
O2W O 0.2633(16) 0.0819(7) -0.4788(14) 0.388(5) Uani 1 1 d .
H21W H 0.2976 0.0462 -0.5004 0.465 Uiso 1 1 d R
H22W H 0.2937 0.1057 -0.4909 0.465 Uiso 1 1 d R
O3W O 0.4304(15) -0.0103(7) -0.3758(14) 0.388(5) Uani 1 1 d .
H31W H 0.4339 -0.0513 -0.3921 0.465 Uiso 1 1 d R
H32W H 0.4959 0.0017 -0.3609 0.465 Uiso 1 1 d R
O4W O -0.1009(14) -0.0313(7) -0.5589(15) 0.388(5) Uani 1 1 d .
H41W H -0.1015 -0.0372 -0.6193 0.465 Uiso 1 1 d R
H42W H -0.093 0.0073 -0.5545 0.465 Uiso 1 1 d R
O5W O 0.5419(16) 0.4364(8) -0.3882(13) 0.388(5) Uani 1 1 d .
H51W H 0.5038 0.4049 -0.383 0.465 Uiso 1 1 d R
H52W H 0.5107 0.4643 -0.392 0.465 Uiso 1 1 d R

loop_
_atom_site_aniso_label
_atom_site_aniso_U_11
_atom_site_aniso_U_22
_atom_site_aniso_U_33
_atom_site_aniso_U_23
_atom_site_aniso_U_13
_atom_site_aniso_U_12
Pt1 0.1177(5) 0.0576(3) 0.0565(3) 0.0020(2) 0.0060(2) -0.0004(3)
N1 0.120(6) 0.067(4) 0.042(5) -0.007(4) 0.004(5) -0.017(4)
C2 0.123(7) 0.088(6) 0.061(6) 0.013(6) -0.003(8) -0.015(5)
C3 0.133(9) 0.113(8) 0.093(8) 0.015(8) -0.001(8) -0.037(8)
C4 0.172(12) 0.086(8) 0.118(10) 0.000(8) 0.024(12) -0.045(10)
C5 0.169(13) 0.069(8) 0.121(10) 0.003(8) 0.035(11) -0.025(8)
C6 0.169(11) 0.055(6) 0.070(7) -0.006(6) 0.017(7) -0.007(6)
N11 0.106(5) 0.066(5) 0.062(5) 0.003(4) 0.006(5) 0.000(4)
C12 0.106(7) 0.093(6) 0.051(6) 0.009(5) 0.012(7) -0.002(5)
C13 0.105(8) 0.119(8) 0.122(10) 0.025(8) 0.021(8) 0.005(7)
C14 0.130(10) 0.117(9) 0.139(11) 0.014(10) 0.007(10) 0.026(8)
C15 0.143(13) 0.086(9) 0.119(10) -0.001(8) 0.000(11) 0.024(6)
C16 0.129(10) 0.069(6) 0.093(8) 0.010(6) 0.013(8) 0.012(6)
N1A 0.115(8) 0.058(5) 0.073(5) -0.002(4) 0.007(5) -0.010(4)
C2A 0.130(11) 0.063(7) 0.089(7) -0.003(6) 0.007(7) -0.016(6)
N2A 0.158(10) 0.099(7) 0.098(7) 0.018(5) 0.003(7) -0.039(6)
N3A 0.141(9) 0.077(6) 0.076(5) 0.002(5) -0.010(6) -0.025(5)
C4A 0.123(10) 0.057(6) 0.073(6) -0.001(5) -0.013(6) -0.006(5)
C5A 0.098(9) 0.060(6) 0.068(5) -0.007(5) 0.001(5) 0.001(5)
C6A 0.095(9) 0.052(6) 0.069(6) -0.005(5) 0.012(6) -0.002(5)
O6A 0.099(6) 0.078(5) 0.083(5) 0.001(4) -0.010(4) -0.021(4)
N7A 0.095(6) 0.063(5) 0.063(5) -0.005(4) -0.002(5) -0.005(4)
C8A 0.158(12) 0.072(7) 0.070(6) -0.005(5) -0.005(7) -0.012(6)
N9A 0.156(9) 0.082(6) 0.082(6) 0.000(5) -0.032(6) -0.023(6)
C91A 0.165(13) 0.135(11) 0.103(9) 0.012(8) -0.058(11) -0.037(10)
C92A 0.162(12) 0.193(16) 0.218(18) -0.038(13) -0.071(16) -0.033(15)
N1B 0.095(8) 0.086(6) 0.072(5) 0.016(4) 0.006(5) 0.014(5)
C2B 0.081(9) 0.099(8) 0.104(7) 0.033(7) 0.018(7) 0.022(6)
N2B 0.146(11) 0.162(10) 0.120(8) 0.031(7) -0.001(7) 0.066(8)
N3B 0.134(9) 0.127(8) 0.077(6) 0.015(6) 0.031(6) 0.058(7)
C4B 0.133(11) 0.092(8) 0.071(6) -0.010(6) 0.015(6) 0.029(7)
C5B 0.105(8) 0.071(7) 0.062(5) 0.010(5) 0.027(5) 0.009(5)
C6B 0.087(8) 0.063(6) 0.069(6) 0.009(5) 0.006(5) 0.007(5)
O6B 0.104(6) 0.091(5) 0.069(5) -0.007(4) 0.005(4) 0.028(5)
N7B 0.135(5) 0.081(4) 0.067(4) -0.002(3) 0.016(4) 0.023(4)
C8B 0.156(11) 0.087(8) 0.065(6) 0.009(5) 0.018(6) 0.032(7)
N9B 0.135(5) 0.081(4) 0.067(4) -0.002(3) 0.016(4) 0.023(4)
C91B 0.245(19) 0.211(16) 0.108(11) -0.019(9) 0.069(11) 0.111(13)
C92B 0.26(2) 0.173(15) 0.25(2) -0.043(14) 0.147(17) 0.050(15)
N1C 0.126(8) 0.158(7) 0.079(7) 0.008(7) 0.004(7) 0.045(7)
C2C 0.094(8) 0.143(8) 0.059(8) 0.005(7) 0.014(8) 0.056(7)
N2C 0.091(8) 0.248(12) 0.113(9) -0.022(9) -0.017(8) -0.010(8)
N3C 0.090(7) 0.195(9) 0.074(6) -0.004(7) 0.005(6) 0.042(6)
C4C 0.098(8) 0.163(8) 0.148(11) -0.011(10) 0.008(10) 0.046(6)
C5C 0.117(9) 0.155(8) 0.187(13) 0.044(11) 0.033(11) 0.042(7)
C6C 0.137(10) 0.142(8) 0.144(12) 0.037(11) 0.006(11) 0.045(7)
O6C 0.190(10) 0.156(7) 0.151(8) 0.031(7) 0.013(7) 0.055(7)
N7C 0.112(9) 0.173(8) 0.272(14) -0.020(11) 0.040(10) 0.023(8)
C8C 0.107(9) 0.159(10) 0.298(19) -0.009(15) 0.015(12) 0.012(8)
N9C 0.105(8) 0.158(7) 0.229(12) -0.015(9) -0.004(9) 0.043(7)
C91C 0.194(16) 0.138(9) 0.207(15) -0.031(12) -0.016(13) 0.073(10)
C92C 0.39(3) 0.180(17) 0.29(2) -0.056(16) 0.11(2) 0.028(19)
N1N 0.212(15) 0.072(8) 0.097(8) -0.004(7) 0.012(9) 0.007(8)
O11 0.251(14) 0.094(8) 0.150(9) 0.012(6) 0.001(8) -0.036(7)
O12 0.316(15) 0.103(7) 0.089(6) 0.004(5) -0.010(8) -0.041(8)
O13 0.275(14) 0.120(7) 0.096(6) 0.011(6) 0.007(8) 0.004(8)
N2N 0.212(14) 0.131(10) 0.170(12) 0.008(11) -0.043(10) 0.001(14)
O21 0.207(12) 0.341(19) 0.244(14) 0.042(14) -0.008(11) 0.050(16)
O22 0.229(11) 0.194(10) 0.150(9) 0.027(8) -0.053(8) -0.022(11)
O23 0.248(13) 0.153(9) 0.179(9) -0.037(9) -0.062(9) 0.033(9)
O1W 0.466(14) 0.253(8) 0.449(13) -0.034(8) 0.066(11) -0.032(9)
O2W 0.466(14) 0.253(8) 0.449(13) -0.034(8) 0.066(11) -0.032(9)
O3W 0.466(14) 0.253(8) 0.449(13) -0.034(8) 0.066(11) -0.032(9)
O4W 0.466(14) 0.253(8) 0.449(13) -0.034(8) 0.066(11) -0.032(9)
O5W 0.466(14) 0.253(8) 0.449(13) -0.034(8) 0.066(11) -0.032(9)

loop_
_atom_type_symbol
_atom_type_description
_atom_type_scat_dispersion_real
_atom_type_scat_dispersion_imag
_atom_type_scat_source
C C 0.0033 0.0016 'International Tables Vol C Tables 4.2.6.8 and 6.1.1.4'
H H 0 0 'International Tables Vol C Tables 4.2.6.8 and 6.1.1.4'
N N 0.0061 0.0033 'International Tables Vol C Tables 4.2.6.8 and 6.1.1.4'
O O 0.0106 0.006 'International Tables Vol C Tables 4.2.6.8 and 6.1.1.4'
Pt Pt -1.7033 8.3905 'International Tables Vol C Tables 4.2.6.8 and 6.1.1.4'

loop_
_geom_angle_atom_site_label_1
_geom_angle_atom_site_label_2
_geom_angle_atom_site_label_3
_geom_angle
N11 Pt1 N7B 175.2(4)
N11 Pt1 N7A 96.0(4)
N7B Pt1 N7A 87.9(4)
N11 Pt1 N1 80.8(4)
N7B Pt1 N1 95.2(4)
N7A Pt1 N1 176.6(4)
C2 N1 C6 119.6(11)
C2 N1 Pt1 114.3(8)
C6 N1 Pt1 126.1(10)
N1 C2 C3 116.6(12)
N1 C2 C12 115.9(12)
C3 C2 C12 127.5(14)
C4 C3 C2 121.9(16)
C4 C3 H3 119
C2 C3 H3 119
C3 C4 C5 120.4(17)
C3 C4 H4 119.8
C5 C4 H4 119.8
C6 C5 C4 117.7(16)
C6 C5 H5 121.1
C4 C5 H5 121.1
C5 C6 N1 123.8(14)
C5 C6 H6 118.1
N1 C6 H6 118.1
C16 N11 C12 115.3(11)
C16 N11 Pt1 129.3(9)
C12 N11 Pt1 115.4(7)
N11 C12 C13 123.0(11)
N11 C12 C2 113.2(12)
C13 C12 C2 123.8(13)
C14 C13 C12 118.5(15)
C14 C13 H13 120.8
C12 C13 H13 120.8
C13 C14 C15 118.5(16)
C13 C14 H14 120.8
C15 C14 H14 120.8
C16 C15 C14 119.6(14)
C16 C15 H15 120.2
C14 C15 H15 120.2
N11 C16 C15 125.1(14)
N11 C16 H16 117.5
C15 C16 H16 117.5
C6A N1A C2A 124.6(10)
C6A N1A H1A 117.7
C2A N1A H1A 117.7
N3A C2A N2A 123.1(12)
N3A C2A N1A 124.1(10)
N2A C2A N1A 112.8(11)
C2A N2A H21A 120
C2A N2A H22A 120
H21A N2A H22A 120
C2A N3A C4A 111.8(10)
N3A C4A N9A 124.5(11)
N3A C4A C5A 130.6(11)
N9A C4A C5A 104.9(10)
C4A C5A N7A 109.6(10)
C4A C5A C6A 118.2(10)
N7A C5A C6A 132.1(10)
O6A C6A N1A 120.9(10)
O6A C6A C5A 128.3(10)
N1A C6A C5A 110.6(10)
C8A N7A C5A 106.1(9)
C8A N7A Pt1 126.5(8)
C5A N7A Pt1 127.5(7)
N7A C8A N9A 109.9(10)
N7A C8A H8A 125.1
N9A C8A H8A 125.1
C4A N9A C8A 109.6(10)
C4A N9A C91A 125.1(11)
C8A N9A C91A 125.0(11)
C92A C91A N9A 109.5(14)
C92A C91A H91A 109.8
N9A C91A H91A 109.8
C92A C91A H92A 109.8
N9A C91A H92A 109.8
H91A C91A H92A 108.2
C91A C92A H93A 109.5
C91A C92A H94A 109.5
H93A C92A H94A 109.5
C91A C92A H95A 109.5
H93A C92A H95A 109.5
H94A C92A H95A 109.5
C6B N1B C2B 124.8(10)
C6B N1B H1B 117.6
C2B N1B H1B 117.6
N3B C2B N2B 121.5(13)
N3B C2B N1B 126.4(12)
N2B C2B N1B 112.1(12)
C2B N2B H21B 120
C2B N2B H22B 120
H21B N2B H22B 120
C2B N3B C4B 109.7(11)
N3B C4B C5B 132.9(12)
N3B C4B N9B 124.7(11)
C5B C4B N9B 102.3(12)
C4B C5B N7B 112.0(10)
C4B C5B C6B 117.0(11)
N7B C5B C6B 130.8(10)
O6B C6B N1B 122.0(10)
O6B C6B C5B 129.0(11)
N1B C6B C5B 108.9(10)
C8B N7B C5B 104.7(10)
C8B N7B Pt1 122.4(9)
C5B N7B Pt1 132.9(7)
N7B C8B N9B 110.4(11)
N7B C8B H8B 124.8
N9B C8B H8B 124.8
C8B N9B C4B 110.5(10)
C8B N9B C91B 125.3(11)
C4B N9B C91B 124.2(11)
C92B C91B N9B 114.3(14)
C92B C91B H91B 108.7
N9B C91B H91B 108.7
C92B C91B H92B 108.7
N9B C91B H92B 108.7
H91B C91B H92B 107.6
C91B C92B H93B 109.5
C91B C92B H94B 109.5
H93B C92B H94B 109.5
C91B C92B H95B 109.5
H93B C92B H95B 109.5
H94B C92B H95B 109.5
C6C N1C C2C 121.2(11)
C6C N1C H1C 119.4
C2C N1C H1C 119.4
N2C C2C N3C 118.9(12)
N2C C2C N1C 123.1(12)
N3C C2C N1C 117.8(10)
C2C N2C H21C 120
C2C N2C H22C 120
H21C N2C H22C 120
C4C N3C C2C 119.5(9)
N3C C4C N9C 123.0(13)
N3C C4C C5C 125.3(11)
N9C C4C C5C 111.6(12)
C6C C5C N7C 137.9(14)
C6C C5C C4C 113.3(11)
N7C C5C C4C 108.8(12)
O6C C6C N1C 116.6(13)
O6C C6C C5C 120.4(13)
N1C C6C C5C 122.9(10)
C5C N7C C8C 102.7(13)
N7C C8C N9C 115.4(13)
N7C C8C H8C 122.3
N9C C8C H8C 122.3
C4C N9C C8C 101.6(11)
C4C N9C C91C 127.8(14)
C8C N9C C91C 130.4(13)
C92C C91C N9C 111.7(9)
C92C C91C H91C 109.3
N9C C91C H91C 109.3
C92C C91C H92C 109.3
N9C C91C H92C 109.3
H91C C91C H92C 107.9
C91C C92C H93C 109.5
C91C C92C H94C 109.5
H93C C92C H94C 109.5
C91C C92C H95C 109.5
H93C C92C H95C 109.5
H94C C92C H95C 109.5
O11 N1N O12 118.3(16)
O11 N1N O13 121.5(15)
O12 N1N O13 120.1(15)
O21 N2N O22 121.9(9)
O21 N2N O23 120.4(9)
O22 N2N O23 116.7(9)
H11W O1W H12W 106.1
H21W O2W H22W 104.8
H31W O3W H32W 105.7
H41W O4W H42W 102.7
H51W O5W H52W 109.7

loop_
_geom_bond_atom_site_label_1
_geom_bond_atom_site_label_2
_geom_bond_distance
Pt1 N11 1.989(9)
Pt1 N7B 2.006(9)
Pt1 N7A 2.030(8)
Pt1 N1 2.045(9)
N1 C2 1.329(13)
N1 C6 1.342(11)
C2 C3 1.382(15)
C2 C12 1.486(15)
C3 C4 1.318(16)
C3 H3 0.93
C4 C5 1.336(18)
C4 H4 0.93
C5 C6 1.305(15)
C5 H5 0.93
C6 H6 0.93
N11 C16 1.293(12)
N11 C12 1.387(13)
C12 C13 1.399(15)
C13 C14 1.334(16)
C13 H13 0.93
C14 C15 1.397(17)
C14 H14 0.93
C15 C16 1.352(16)
C15 H15 0.93
C16 H16 0.93
N1A C6A 1.373(11)
N1A C2A 1.422(13)
N1A H1A 0.86
C2A N3A 1.293(13)
C2A N2A 1.369(12)
N2A H21A 0.86
N2A H22A 0.86
N3A C4A 1.328(12)
C4A N9A 1.340(12)
C4A C5A 1.364(14)
C5A N7A 1.390(11)
C5A C6A 1.451(13)
C6A O6A 1.233(11)
N7A C8A 1.295(12)
C8A N9A 1.360(13)
C8A H8A 0.93
N9A C91A 1.476(14)
C91A C92A 1.404(18)
C91A H91A 0.97
C91A H92A 0.97
C92A H93A 0.96
C92A H94A 0.96
C92A H95A 0.96
N1B C6B 1.393(12)
N1B C2B 1.406(13)
N1B H1B 0.86
C2B N3B 1.246(14)
C2B N2B 1.353(14)
N2B H21B 0.86
N2B H22B 0.86
N3B C4B 1.321(14)
C4B C5B 1.365(14)
C4B N9B 1.374(13)
C5B N7B 1.395(13)
C5B C6B 1.455(14)
C6B O6B 1.227(10)
N7B C8B 1.306(12)
C8B N9B 1.349(13)
C8B H8B 0.93
N9B C91B 1.550(14)
C91B C92B 1.318(18)
C91B H91B 0.97
C91B H92B 0.97
C92B H93B 0.96
C92B H94B 0.96
C92B H95B 0.96
N1C C6C 1.335(9)
N1C C2C 1.383(9)
N1C H1C 0.86
C2C N2C 1.283(13)
C2C N3C 1.357(8)
N2C H21C 0.86
N2C H22C 0.86
N3C C4C 1.326(8)
C4C N9C 1.372(9)
C4C C5C 1.390(7)
C5C C6C 1.374(9)
C5C N7C 1.384(9)
C6C O6C 1.270(8)
N7C C8C 1.384(9)
C8C N9C 1.385(9)
C8C H8C 0.93
N9C C91C 1.450(9)
C91C C92C 1.401(9)
C91C H91C 0.97
C91C H92C 0.97
C92C H93C 0.96
C92C H94C 0.96
C92C H95C 0.96
N1N O11 1.177(14)
N1N O12 1.214(12)
N1N O13 1.262(15)
N2N O21 1.295(8)
N2N O22 1.302(8)
N2N O23 1.329(8)
O1W H11W 0.863
O1W H12W 0.8551
O2W H21W 1.0034
O2W H22W 0.7154
O3W H31W 0.97
O3W H32W 0.97
O4W H41W 0.863
O4W H42W 0.8948
O5W H51W 0.9014
O5W H52W 0.7747

loop_
_geom_torsion_atom_site_label_1
_geom_torsion_atom_site_label_2
_geom_torsion_atom_site_label_3
_geom_torsion_atom_site_label_4
_geom_torsion
N11 Pt1 N1 C2 -5.3(7)
N7B Pt1 N1 C2 172.0(7)
N11 Pt1 N1 C6 177.5(8)
N7B Pt1 N1 C6 -5.3(8)
C6 N1 C2 C3 0.8(14)
Pt1 N1 C2 C3 -176.6(7)
C6 N1 C2 C12 -177.7(8)
Pt1 N1 C2 C12 4.9(11)
N1 C2 C3 C4 -2.0(17)
C12 C2 C3 C4 176.3(12)
C2 C3 C4 C5 1(2)
C3 C4 C5 C6 1(2)
C4 C5 C6 N1 -3(2)
C2 N1 C6 C5 1.5(16)
Pt1 N1 C6 C5 178.6(9)
N7A Pt1 N11 C16 3.4(9)
N1 Pt1 N11 C16 -177.7(9)
N7A Pt1 N11 C12 -174.1(7)
N1 Pt1 N11 C12 4.7(7)
C16 N11 C12 C13 -1.1(15)
Pt1 N11 C12 C13 176.8(9)
C16 N11 C12 C2 178.6(8)
Pt1 N11 C12 C2 -3.5(11)
N1 C2 C12 N11 -1.0(13)
C3 C2 C12 N11 -179.3(10)
N1 C2 C12 C13 178.7(10)
C3 C2 C12 C13 0.4(18)
N11 C12 C13 C14 -0.3(18)
C2 C12 C13 C14 -180.0(11)
C12 C13 C14 C15 2(2)
C13 C14 C15 C16 -2(2)
C12 N11 C16 C15 1.2(16)
Pt1 N11 C16 C15 -176.4(9)
C14 C15 C16 N11 0(2)
C6A N1A C2A N3A -1.1(17)
C6A N1A C2A N2A 176.9(9)
N2A C2A N3A C4A -177.1(11)
N1A C2A N3A C4A 0.7(17)
C2A N3A C4A N9A 179.4(11)
C2A N3A C4A C5A -2.2(18)
N3A C4A C5A N7A -179.5(11)
N9A C4A C5A N7A -0.9(12)
N3A C4A C5A C6A 3.7(19)
N9A C4A C5A C6A -177.6(10)
C2A N1A C6A O6A 179.3(10)
C2A N1A C6A C5A 2.3(14)
C4A C5A C6A O6A 179.9(11)
N7A C5A C6A O6A 4.1(19)
C4A C5A C6A N1A -3.3(14)
N7A C5A C6A N1A -179.2(10)
C4A C5A N7A C8A 0.7(12)
C6A C5A N7A C8A 176.8(11)
C4A C5A N7A Pt1 179.8(7)
C6A C5A N7A Pt1 -4.1(16)
N11 Pt1 N7A C8A -108.4(10)
N7B Pt1 N7A C8A 74.4(10)
N11 Pt1 N7A C5A 72.8(8)
N7B Pt1 N7A C5A -104.4(8)
C5A N7A C8A N9A -0.3(13)
Pt1 N7A C8A N9A -179.3(7)
N3A C4A N9A C8A 179.5(11)
C5A C4A N9A C8A 0.7(13)
N3A C4A N9A C91A -7(2)
C5A C4A N9A C91A 174.6(12)
N7A C8A N9A C4A -0.3(14)
N7A C8A N9A C91A -174.2(12)
C4A N9A C91A C92A 74.8(18)
C8A N9A C91A C92A -112.2(17)
C6B N1B C2B N3B -5.0(19)
C6B N1B C2B N2B 177.7(9)
N2B C2B N3B C4B -177.1(12)
N1B C2B N3B C4B 5.8(19)
C2B N3B C4B C5B -2(2)
C2B N3B C4B N9B -178.7(12)
N3B C4B C5B N7B -178.9(13)
N9B C4B C5B N7B -1.8(13)
N3B C4B C5B C6B -3(2)
N9B C4B C5B C6B 174.4(9)
C2B N1B C6B O6B -179.6(10)
C2B N1B C6B C5B -0.5(13)
C4B C5B C6B O6B -177.4(11)
N7B C5B C6B O6B -2.0(19)
C4B C5B C6B N1B 3.5(13)
N7B C5B C6B N1B 178.9(10)
C4B C5B N7B C8B 2.5(13)
C6B C5B N7B C8B -173.0(11)
C4B C5B N7B Pt1 -175.8(8)
C6B C5B N7B Pt1 8.7(18)
N7A Pt1 N7B C8B 102.0(9)
N1 Pt1 N7B C8B -76.7(9)
N7A Pt1 N7B C5B -79.9(10)
N1 Pt1 N7B C5B 101.4(10)
C5B N7B C8B N9B -2.1(13)
Pt1 N7B C8B N9B 176.4(7)
N7B C8B N9B C4B 1.1(14)
N7B C8B N9B C91B -177.6(12)
N3B C4B N9B C8B 177.9(12)
C5B C4B N9B C8B 0.5(13)
N3B C4B N9B C91B -3(2)
C5B C4B N9B C91B 179.2(12)
C8B N9B C91B C92B -67(2)
C4B N9B C91B C92B 114.1(19)
C6C N1C C2C N2C 174.8(9)
C6C N1C C2C N3C 0.0(3)
N2C C2C N3C C4C -175.4(9)
N1C C2C N3C C4C -0.4(3)
C2C N3C C4C N9C 179.2(4)
C2C N3C C4C C5C 0.8(7)
N3C C4C C5C C6C -0.6(8)
N9C C4C C5C C6C -179.1(5)
N3C C4C C5C N7C 179.4(5)
N9C C4C C5C N7C 0.9(7)
C2C N1C C6C O6C 177.4(8)
C2C N1C C6C C5C 0.2(7)
N7C C5C C6C O6C 2.9(14)
C4C C5C C6C O6C -177.1(9)
N7C C5C C6C N1C -179.9(6)
C4C C5C C6C N1C 0.1(8)
C6C C5C N7C C8C 179.5(7)
C4C C5C N7C C8C -0.5(7)
C5C N7C C8C N9C 0.0(7)
N3C C4C N9C C8C -179.4(5)
C5C C4C N9C C8C -0.8(7)
N3C C4C N9C C91C 5.5(12)
C5C C4C N9C C91C -175.9(9)
N7C C8C N9C C4C 0.5(7)
N7C C8C N9C C91C 175.4(10)
C4C N9C C91C C92C 93.0(19)
C8C N9C C91C C92C -81(2)
